data_2239782
loop_
_publ_author_name
'Aznan, Aina Mardia Akhmad'
'Abdullah, Zanariah'
'Lee, Vannajan Sanghiran'
'Tiekink, Edward R. T.'

_publ_section_title
;
 Crystal structure of a new monoclinic polymorph of
 <i>N</i>-(4-methylphenyl)-3-nitropyridin-2-amine
;
_journal_coeditor_code HB0011
_journal_issue 8
_journal_name_full 'Acta Crystallographica Section E'
_journal_page_first 58
_journal_page_last 61
_journal_paper_doi 10.1107/S1600536814012227
_journal_volume 70
_journal_year 2014
_chemical_formula_iupac 'C12 H11 N3 O2'
_chemical_formula_moiety 'C12 H11 N3 O2'
_chemical_formula_sum 'C12 H11 N3 O2'
_chemical_formula_weight 229.24
_chemical_name_systematic
;
<i>N</i>-(4-methylphenyl)-3-nitropyridin-2-amine
;
_space_group_IT_number 4
_symmetry_cell_setting monoclinic
_symmetry_space_group_name_Hall 'P 2yb'
_symmetry_space_group_name_H-M 'P 1 21 1'
_atom_sites_solution_hydrogens geom
_atom_sites_solution_primary direct
_atom_sites_solution_secondary difmap
_audit_creation_method SHELXL-97
_cell_angle_alpha 90.00
_cell_angle_beta 96.387(5)
_cell_angle_gamma 90.00
_cell_formula_units_Z 8
_cell_length_a 11.4079(6)
_cell_length_b 13.1968(8)
_cell_length_c 14.3681(7)
_cell_measurement_reflns_used 4609
_cell_measurement_temperature 100(2)
_cell_measurement_theta_max 76.3710
_cell_measurement_theta_min 3.0923
_cell_volume 2149.7(2)
_computing_cell_refinement 'CrysAlis PRO (Agilent, 2013)'
_computing_data_collection 'CrysAlis PRO (Agilent, 2013)'
_computing_data_reduction 'CrysAlis PRO (Agilent, 2013)'
_computing_molecular_graphics
;
ORTEP-3 for Windows (Farrugia, 2012), <i>QMol</i> (Gans & Shalloway,
2001)
and DIAMOND (Brandenburg, 2006)
;
_computing_publication_material 'publCIF (Westrip, 2010)'
_computing_structure_refinement 'SHELXL97 (Sheldrick, 2008)'
_computing_structure_solution 'SHELXS97 (Sheldrick, 2008)'
_diffrn_ambient_temperature 100(2)
_diffrn_detector_area_resol_mean 10.4041
_diffrn_measured_fraction_theta_full 1.000
_diffrn_measured_fraction_theta_max 1.000
_diffrn_measurement_device_type 'Agilent SuperNova Dual diffractometer with an Atlas detector'
_diffrn_measurement_method '\w scan'
_diffrn_radiation_monochromator Mirror
_diffrn_radiation_source 'SuperNova (Cu) X-ray Source'
_diffrn_radiation_type CuK\a
_diffrn_radiation_wavelength 1.54184
_diffrn_reflns_av_R_equivalents 0.0641
_diffrn_reflns_av_sigmaI/netI 0.0404
_diffrn_reflns_limit_h_max 14
_diffrn_reflns_limit_h_min -14
_diffrn_reflns_limit_k_max 16
_diffrn_reflns_limit_k_min -16
_diffrn_reflns_limit_l_max 17
_diffrn_reflns_limit_l_min -14
_diffrn_reflns_number 24994
_diffrn_reflns_theta_full 74.96
_diffrn_reflns_theta_max 74.96
_diffrn_reflns_theta_min 3.09
_diffrn_standards_decay_% 0
_diffrn_standards_interval_count 0
_diffrn_standards_interval_time 0
_diffrn_standards_number 0
_exptl_absorpt_coefficient_mu 0.824
_exptl_absorpt_correction_T_max 1.00000
_exptl_absorpt_correction_T_min 0.20565
_exptl_absorpt_correction_type multi-scan
_exptl_absorpt_process_details '(CrysAlis PRO; Agilent, 2013)'
_exptl_crystal_colour red
_exptl_crystal_density_diffrn 1.417
_exptl_crystal_density_method 'not measured'
_exptl_crystal_description plate
_exptl_crystal_F_000 960
_exptl_crystal_size_max 0.20
_exptl_crystal_size_mid 0.20
_exptl_crystal_size_min 0.04
_refine_diff_density_max 0.274
_refine_diff_density_min -0.268
_refine_ls_extinction_method none
_refine_ls_goodness_of_fit_ref 1.010
_refine_ls_hydrogen_treatment mixed
_refine_ls_matrix_type full
_refine_ls_number_parameters 629
_refine_ls_number_reflns 4623
_refine_ls_number_restraints 5
_refine_ls_restrained_S_all 1.009
_refine_ls_R_factor_all 0.0614
_refine_ls_R_factor_gt 0.0426
_refine_ls_shift/su_max 0.000
_refine_ls_shift/su_mean 0.000
_refine_ls_structure_factor_coef Fsqd
_refine_ls_weighting_details 'calc w=1/[\s^2^(Fo^2^)+(0.0775P)^2^+0.0456P] where P=(Fo^2^+2Fc^2^)/3'
_refine_ls_weighting_scheme calc
_refine_ls_wR_factor_gt 0.1080
_refine_ls_wR_factor_ref 0.1236
_reflns_number_gt 3633
_reflns_number_total 4623
_reflns_threshold_expression I>2\s(I)
_cod_data_source_file hb0011sup1.cif
_cod_data_source_block I
_cod_original_sg_symbol_H-M 'P 21'
_cod_database_code 2239782
_cod_database_fobs_code 2239782

loop_
_symmetry_equiv_pos_as_xyz
'x, y, z'
'-x, y+1/2, -z'

loop_
_atom_site_type_symbol
_atom_site_label
_atom_site_fract_x
_atom_site_fract_y
_atom_site_fract_z
_atom_site_U_iso_or_equiv
_atom_site_adp_type
_atom_site_calc_flag
_atom_site_refinement_flags
_atom_site_occupancy
_atom_site_symmetry_multiplicity
O O1 0.1693(2) 0.4996(2) 1.11071(17) 0.0305(6) Uani d . 1 1
O O2 0.3584(2) 0.4890(2) 1.14982(19) 0.0406(7) Uani d . 1 1
N N1 0.0806(3) 0.4751(3) 0.9351(2) 0.0244(7) Uani d D 1 1
H H1N 0.069(3) 0.486(3) 0.9939(11) 0.029 Uiso d D 1 1
N N2 0.2143(3) 0.4208(3) 0.8357(2) 0.0260(7) Uani d . 1 1
N N3 0.2712(3) 0.4837(2) 1.0903(2) 0.0278(6) Uani d . 1 1
C C1 0.1923(3) 0.4515(3) 0.9220(2) 0.0218(7) Uani d . 1 1
C C2 0.3235(3) 0.3972(3) 0.8216(3) 0.0305(8) Uani d . 1 1
H H2 0.3364 0.3756 0.7605 0.037 Uiso calc R 1 1
C C3 0.4211(3) 0.4013(3) 0.8889(3) 0.0321(8) Uani d . 1 1
H H3 0.4977 0.3834 0.8743 0.039 Uiso calc R 1 1
C C4 0.4021(3) 0.4322(3) 0.9773(3) 0.0281(8) Uani d . 1 1
H H4 0.4660 0.4365 1.0256 0.034 Uiso calc R 1 1
C C5 0.2883(3) 0.4573(3) 0.9954(2) 0.0244(7) Uani d . 1 1
C C6 -0.0239(3) 0.4736(3) 0.8718(2) 0.0214(7) Uani d . 1 1
C C7 -0.1293(3) 0.4664(3) 0.9128(2) 0.0250(7) Uani d . 1 1
H H7 -0.1271 0.4602 0.9789 0.030 Uiso calc R 1 1
C C8 -0.2366(3) 0.4684(3) 0.8576(2) 0.0245(7) Uani d . 1 1
H H8 -0.3074 0.4633 0.8864 0.029 Uiso calc R 1 1
C C9 -0.2432(3) 0.4777(3) 0.7603(3) 0.0242(7) Uani d . 1 1
C C10 -0.1377(3) 0.4853(3) 0.7207(2) 0.0243(7) Uani d . 1 1
H H10 -0.1401 0.4916 0.6547 0.029 Uiso calc R 1 1
C C11 -0.0288(3) 0.4837(3) 0.7750(2) 0.0236(7) Uani d . 1 1
H H11 0.0419 0.4896 0.7461 0.028 Uiso calc R 1 1
C C12 -0.3607(3) 0.4781(3) 0.7003(2) 0.0282(7) Uani d . 1 1
H H12A -0.3549 0.5194 0.6444 0.042 Uiso calc R 1 1
H H12B -0.4211 0.5066 0.7362 0.042 Uiso calc R 1 1
H H12C -0.3823 0.4086 0.6816 0.042 Uiso calc R 1 1
O O3 0.5598(2) 0.6453(2) 1.07113(18) 0.0350(6) Uani d . 1 1
O O4 0.7456(3) 0.6690(2) 1.1166(2) 0.0416(7) Uani d . 1 1
N N4 0.4768(3) 0.6770(2) 0.8954(2) 0.0246(6) Uani d D 1 1
H H4N 0.465(4) 0.666(3) 0.9539(12) 0.030 Uiso d D 1 1
N N5 0.6142(3) 0.7310(3) 0.7993(2) 0.0301(7) Uani d . 1 1
N N6 0.6613(3) 0.6682(2) 1.0544(2) 0.0303(7) Uani d . 1 1
C C13 0.5895(3) 0.7002(3) 0.8844(3) 0.0252(8) Uani d . 1 1
C C14 0.7248(3) 0.7557(3) 0.7875(3) 0.0326(8) Uani d . 1 1
H H14 0.7406 0.7770 0.7270 0.039 Uiso calc R 1 1
C C15 0.8189(3) 0.7523(3) 0.8582(3) 0.0357(10) Uani d . 1 1
H H15 0.8962 0.7713 0.8463 0.043 Uiso calc R 1 1
C C16 0.7964(3) 0.7208(3) 0.9452(3) 0.0327(9) Uani d . 1 1
H H16 0.8587 0.7161 0.9947 0.039 Uiso calc R 1 1
C C17 0.6822(3) 0.6959(3) 0.9604(3) 0.0263(8) Uani d . 1 1
C C18 0.3730(3) 0.6821(3) 0.8309(3) 0.0223(7) Uani d . 1 1
C C19 0.2680(3) 0.6955(3) 0.8700(2) 0.0229(7) Uani d . 1 1
H H19 0.2691 0.7027 0.9359 0.027 Uiso calc R 1 1
C C20 0.1620(3) 0.6984(3) 0.8131(2) 0.0241(7) Uani d . 1 1
H H20 0.0909 0.7065 0.8409 0.029 Uiso calc R 1 1
C C21 0.1568(3) 0.6898(3) 0.7160(2) 0.0230(7) Uani d . 1 1
C C22 0.2628(3) 0.6757(3) 0.6785(2) 0.0237(7) Uani d . 1 1
H H22 0.2616 0.6689 0.6125 0.028 Uiso calc R 1 1
C C23 0.3706(3) 0.6712(3) 0.7341(2) 0.0233(7) Uani d . 1 1
H H23 0.4416 0.6608 0.7065 0.028 Uiso calc R 1 1
C C24 0.0417(3) 0.6970(3) 0.6543(2) 0.0268(7) Uani d . 1 1
H H24A 0.0370 0.6424 0.6078 0.040 Uiso calc R 1 1
H H24B 0.0368 0.7627 0.6223 0.040 Uiso calc R 1 1
H H24C -0.0238 0.6906 0.6927 0.040 Uiso calc R 1 1
O O5 0.8659(2) 0.4620(2) 0.14411(17) 0.0357(6) Uani d . 1 1
O O6 0.6805(2) 0.4394(2) 0.09688(17) 0.0326(6) Uani d . 1 1
N N7 0.9406(3) 0.4660(2) 0.3234(2) 0.0250(6) Uani d D 1 1
H H7N 0.953(4) 0.478(3) 0.2651(12) 0.030 Uiso d D 1 1
N N8 0.7985(2) 0.4312(2) 0.42218(19) 0.0242(6) Uani d . 1 1
N N9 0.7626(3) 0.4480(2) 0.1605(2) 0.0266(6) Uani d . 1 1
C C25 0.8268(3) 0.4458(3) 0.3342(2) 0.0217(7) Uani d . 1 1
C C26 0.6856(3) 0.4129(3) 0.4340(3) 0.0277(7) Uani d . 1 1
H H26 0.6671 0.4017 0.4960 0.033 Uiso calc R 1 1
C C27 0.5933(3) 0.4092(3) 0.3618(3) 0.0278(8) Uani d . 1 1
H H27 0.5143 0.3984 0.3744 0.033 Uiso calc R 1 1
C C28 0.6209(3) 0.4218(3) 0.2718(3) 0.0263(8) Uani d . 1 1
H H28 0.5610 0.4184 0.2204 0.032 Uiso calc R 1 1
C C29 0.7366(3) 0.4392(3) 0.2567(2) 0.0241(7) Uani d . 1 1
C C30 1.0440(3) 0.4666(3) 0.3872(2) 0.0220(7) Uani d . 1 1
C C31 1.1492(3) 0.4748(3) 0.3470(2) 0.0232(7) Uani d . 1 1
H H31 1.1472 0.4801 0.2809 0.028 Uiso calc R 1 1
C C32 1.2568(3) 0.4754(3) 0.4023(2) 0.0256(7) Uani d . 1 1
H H32 1.3273 0.4825 0.3734 0.031 Uiso calc R 1 1
C C33 1.2639(3) 0.4659(3) 0.4994(2) 0.0225(7) Uani d . 1 1
C C34 1.1585(3) 0.4584(3) 0.5390(2) 0.0250(7) Uani d . 1 1
H H34 1.1610 0.4528 0.6051 0.030 Uiso calc R 1 1
C C35 1.0491(3) 0.4589(3) 0.4846(2) 0.0234(7) Uani d . 1 1
H H35 0.9784 0.4540 0.5136 0.028 Uiso calc R 1 1
C C36 1.3811(3) 0.4627(3) 0.5588(2) 0.0269(7) Uani d . 1 1
H H36A 1.3743 0.4966 0.6187 0.040 Uiso calc R 1 1
H H36B 1.4405 0.4974 0.5261 0.040 Uiso calc R 1 1
H H36C 1.4048 0.3920 0.5703 0.040 Uiso calc R 1 1
O O7 0.2612(2) 0.7100(2) 0.10311(17) 0.0298(6) Uani d . 1 1
O O8 0.0735(2) 0.7151(2) 0.05973(17) 0.0349(6) Uani d . 1 1
N N10 0.3413(3) 0.7031(2) 0.2823(2) 0.0218(6) Uani d D 1 1
H H10N 0.358(3) 0.695(3) 0.2239(12) 0.026 Uiso d D 1 1
N N11 0.2005(3) 0.7369(3) 0.3827(2) 0.0261(7) Uani d . 1 1
N N12 0.1578(2) 0.7149(2) 0.12156(19) 0.0247(6) Uani d . 1 1
C C37 0.2271(3) 0.7206(3) 0.2953(2) 0.0229(7) Uani d . 1 1
C C38 0.0884(3) 0.7487(3) 0.3965(2) 0.0283(8) Uani d . 1 1
H H38 0.0712 0.7591 0.4590 0.034 Uiso calc R 1 1
C C39 -0.0058(3) 0.7470(3) 0.3266(3) 0.0300(8) Uani d . 1 1
H H39 -0.0846 0.7546 0.3411 0.036 Uiso calc R 1 1
C C40 0.0185(3) 0.7339(3) 0.2358(2) 0.0266(7) Uani d . 1 1
H H40 -0.0432 0.7328 0.1857 0.032 Uiso calc R 1 1
C C41 0.1350(3) 0.7223(3) 0.2190(2) 0.0239(7) Uani d . 1 1
C C42 0.4438(3) 0.6970(3) 0.3468(2) 0.0223(7) Uani d . 1 1
C C43 0.5494(3) 0.6836(3) 0.3066(2) 0.0243(7) Uani d . 1 1
H H43 0.5474 0.6785 0.2404 0.029 Uiso calc R 1 1
C C44 0.6560(3) 0.6777(3) 0.3620(2) 0.0252(7) Uani d . 1 1
H H44 0.7264 0.6688 0.3334 0.030 Uiso calc R 1 1
C C45 0.6625(3) 0.6846(3) 0.4598(3) 0.0238(8) Uani d . 1 1
C C46 0.5573(3) 0.6970(3) 0.4987(2) 0.0239(7) Uani d . 1 1
H H46 0.5595 0.7013 0.5649 0.029 Uiso calc R 1 1
C C47 0.4485(3) 0.7033(3) 0.4441(2) 0.0259(7) Uani d . 1 1
H H47 0.3781 0.7117 0.4729 0.031 Uiso calc R 1 1
C C48 0.7799(3) 0.6812(3) 0.5197(3) 0.0293(8) Uani d . 1 1
H H48A 0.7675 0.6639 0.5842 0.044 Uiso calc R 1 1
H H48B 0.8181 0.7477 0.5188 0.044 Uiso calc R 1 1
H H48C 0.8303 0.6299 0.4950 0.044 Uiso calc R 1 1

loop_
_atom_site_aniso_label
_atom_site_aniso_U_11
_atom_site_aniso_U_22
_atom_site_aniso_U_33
_atom_site_aniso_U_12
_atom_site_aniso_U_13
_atom_site_aniso_U_23
O1 0.0286(14) 0.0374(15) 0.0249(13) 0.0041(11) 0.0009(10) -0.0004(11)
O2 0.0310(14) 0.0523(18) 0.0343(14) 0.0054(13) -0.0150(11) -0.0031(13)
N1 0.0190(14) 0.0333(17) 0.0202(14) 0.0008(12) -0.0008(11) -0.0027(13)
N2 0.0210(14) 0.0302(17) 0.0265(15) 0.0023(12) 0.0003(12) -0.0023(12)
N3 0.0255(15) 0.0267(16) 0.0289(15) 0.0002(12) -0.0063(12) 0.0009(12)
C1 0.0182(16) 0.0207(17) 0.0256(17) -0.0017(13) -0.0016(13) 0.0000(13)
C2 0.0231(17) 0.034(2) 0.0352(19) -0.0009(14) 0.0061(14) -0.0036(15)
C3 0.0212(17) 0.033(2) 0.043(2) -0.0008(15) 0.0045(16) 0.0011(16)
C4 0.0186(16) 0.0265(19) 0.0375(19) -0.0030(13) -0.0052(14) 0.0069(15)
C5 0.0219(16) 0.0230(18) 0.0275(17) -0.0004(13) -0.0004(13) 0.0012(13)
C6 0.0162(16) 0.0233(17) 0.0236(17) -0.0003(12) -0.0033(13) -0.0003(13)
C7 0.0256(17) 0.0284(19) 0.0208(16) -0.0031(14) 0.0021(13) -0.0014(13)
C8 0.0170(15) 0.0293(19) 0.0273(18) -0.0010(13) 0.0034(13) -0.0029(14)
C9 0.0205(16) 0.0212(17) 0.0297(19) 0.0008(13) -0.0018(14) -0.0008(14)
C10 0.0255(18) 0.0260(18) 0.0207(16) 0.0010(14) -0.0010(13) 0.0008(13)
C11 0.0201(16) 0.0277(18) 0.0231(16) 0.0004(13) 0.0027(13) 0.0019(14)
C12 0.0249(17) 0.0316(19) 0.0267(18) 0.0011(14) -0.0039(14) 0.0014(14)
O3 0.0304(14) 0.0431(16) 0.0297(13) -0.0026(12) -0.0052(11) 0.0014(11)
O4 0.0379(16) 0.0442(18) 0.0375(16) -0.0008(13) -0.0194(13) -0.0036(13)
N4 0.0200(14) 0.0316(17) 0.0215(14) -0.0030(12) -0.0008(11) 0.0005(12)
N5 0.0216(15) 0.0338(18) 0.0345(17) 0.0002(13) 0.0018(12) 0.0002(14)
N6 0.0310(17) 0.0281(16) 0.0289(16) 0.0009(13) -0.0089(13) -0.0034(13)
C13 0.0202(17) 0.0234(19) 0.0308(19) 0.0044(14) -0.0022(14) -0.0033(15)
C14 0.0247(18) 0.037(2) 0.037(2) -0.0022(15) 0.0057(15) -0.0036(16)
C15 0.0179(18) 0.033(2) 0.057(3) 0.0013(15) 0.0061(17) -0.0118(18)
C16 0.0225(19) 0.030(2) 0.044(2) 0.0050(15) -0.0055(16) -0.0085(17)
C17 0.0220(17) 0.0215(18) 0.034(2) 0.0033(14) -0.0048(15) -0.0064(14)
C18 0.0202(17) 0.0210(17) 0.0251(18) -0.0008(13) -0.0002(14) 0.0010(13)
C19 0.0218(16) 0.0268(18) 0.0199(15) -0.0026(13) 0.0013(13) -0.0005(13)
C20 0.0185(16) 0.0264(17) 0.0277(17) 0.0019(13) 0.0040(13) -0.0004(14)
C21 0.0205(16) 0.0223(17) 0.0250(17) -0.0011(13) -0.0022(13) 0.0025(13)
C22 0.0234(17) 0.0279(18) 0.0193(16) -0.0028(14) 0.0002(13) -0.0010(13)
C23 0.0175(16) 0.0270(18) 0.0252(17) -0.0009(13) 0.0015(13) -0.0022(13)
C24 0.0217(17) 0.0321(19) 0.0257(17) 0.0004(14) -0.0018(14) 0.0022(14)
O5 0.0248(13) 0.0582(19) 0.0236(12) -0.0023(12) 0.0006(10) 0.0065(12)
O6 0.0304(14) 0.0401(16) 0.0245(13) 0.0015(12) -0.0096(10) 0.0010(11)
N7 0.0208(14) 0.0342(17) 0.0192(14) -0.0009(12) -0.0014(11) 0.0030(12)
N8 0.0190(14) 0.0295(16) 0.0235(14) -0.0007(12) 0.0003(11) -0.0001(12)
N9 0.0246(14) 0.0298(16) 0.0238(14) 0.0025(12) -0.0048(11) 0.0020(12)
C25 0.0203(16) 0.0202(17) 0.0237(17) 0.0014(13) -0.0016(13) 0.0008(13)
C26 0.0215(16) 0.0310(19) 0.0313(18) -0.0006(14) 0.0056(14) -0.0013(15)
C27 0.0164(16) 0.033(2) 0.0334(19) 0.0003(14) 0.0017(14) -0.0011(15)
C28 0.0194(17) 0.0278(19) 0.0299(19) 0.0021(14) -0.0050(14) -0.0026(15)
C29 0.0250(17) 0.0234(18) 0.0232(17) 0.0018(14) -0.0002(14) 0.0017(14)
C30 0.0202(16) 0.0230(18) 0.0219(17) -0.0002(13) -0.0017(13) -0.0018(13)
C31 0.0223(16) 0.0275(18) 0.0197(16) -0.0022(13) 0.0015(13) 0.0026(13)
C32 0.0189(16) 0.0282(19) 0.0301(18) -0.0020(13) 0.0044(13) 0.0011(14)
C33 0.0180(16) 0.0213(17) 0.0271(17) -0.0005(13) -0.0023(13) -0.0024(13)
C34 0.0219(16) 0.0287(19) 0.0234(17) -0.0007(14) -0.0016(13) -0.0015(13)
C35 0.0166(15) 0.0294(19) 0.0235(16) -0.0003(13) -0.0005(12) -0.0030(13)
C36 0.0202(16) 0.0283(19) 0.0308(18) -0.0004(14) -0.0029(14) -0.0030(14)
O7 0.0229(13) 0.0441(16) 0.0223(12) 0.0019(11) 0.0013(10) -0.0010(11)
O8 0.0280(14) 0.0488(17) 0.0250(12) 0.0057(12) -0.0100(10) -0.0051(12)
N10 0.0183(14) 0.0281(16) 0.0188(14) 0.0020(12) 0.0015(11) -0.0013(12)
N11 0.0232(15) 0.0319(18) 0.0234(15) 0.0020(12) 0.0031(12) 0.0040(12)
N12 0.0223(14) 0.0296(16) 0.0205(14) 0.0038(12) -0.0053(11) 0.0000(12)
C37 0.0210(17) 0.0237(18) 0.0235(16) -0.0001(14) 0.0001(13) -0.0014(14)
C38 0.0227(17) 0.040(2) 0.0230(17) 0.0004(14) 0.0057(13) 0.0000(15)
C39 0.0203(17) 0.035(2) 0.035(2) -0.0006(14) 0.0059(15) 0.0015(15)
C40 0.0197(17) 0.0306(19) 0.0277(17) -0.0011(14) -0.0049(13) -0.0017(14)
C41 0.0221(16) 0.0254(18) 0.0239(17) -0.0006(13) 0.0006(13) 0.0004(13)
C42 0.0185(17) 0.0231(18) 0.0247(17) -0.0008(13) -0.0006(13) 0.0002(13)
C43 0.0214(17) 0.0276(19) 0.0239(17) 0.0012(13) 0.0020(14) 0.0002(13)
C44 0.0209(17) 0.0276(18) 0.0270(17) 0.0004(13) 0.0024(13) -0.0002(13)
C45 0.0213(17) 0.0199(17) 0.0288(19) 0.0007(12) -0.0032(15) 0.0015(14)
C46 0.0228(17) 0.0277(18) 0.0199(16) -0.0010(13) -0.0030(13) 0.0021(13)
C47 0.0242(17) 0.0286(19) 0.0245(17) -0.0020(15) 0.0011(14) 0.0002(14)
C48 0.0230(18) 0.031(2) 0.0315(19) -0.0004(14) -0.0068(15) 0.0011(15)

loop_
_atom_type_symbol
_atom_type_description
_atom_type_scat_dispersion_real
_atom_type_scat_dispersion_imag
_atom_type_scat_source
C C 0.0181 0.0091 'International Tables Vol C Tables 4.2.6.8 and 6.1.1.4'
H H 0.0000 0.0000 'International Tables Vol C Tables 4.2.6.8 and 6.1.1.4'
N N 0.0311 0.0180 'International Tables Vol C Tables 4.2.6.8 and 6.1.1.4'
O O 0.0492 0.0322 'International Tables Vol C Tables 4.2.6.8 and 6.1.1.4'

loop_
_geom_angle_atom_site_label_1
_geom_angle_atom_site_label_2
_geom_angle_atom_site_label_3
_geom_angle
C1 N1 C6 130.5(3)
C1 N1 H1N 115(3)
C6 N1 H1N 114(3)
C2 N2 C1 119.0(3)
O2 N3 O1 121.7(3)
O2 N3 C5 119.0(3)
O1 N3 C5 119.3(3)
N1 C1 N2 118.1(3)
N1 C1 C5 122.8(3)
N2 C1 C5 119.0(3)
N2 C2 C3 125.4(4)
N2 C2 H2 117.3
C3 C2 H2 117.3
C4 C3 C2 117.2(3)
C4 C3 H3 121.4
C2 C3 H3 121.4
C3 C4 C5 119.3(3)
C3 C4 H4 120.3
C5 C4 H4 120.3
C4 C5 C1 120.1(3)
C4 C5 N3 117.4(3)
C1 C5 N3 122.4(3)
C11 C6 C7 119.1(3)
C11 C6 N1 125.2(3)
C7 C6 N1 115.6(3)
C8 C7 C6 120.3(3)
C8 C7 H7 119.9
C6 C7 H7 119.9
C7 C8 C9 121.4(3)
C7 C8 H8 119.3
C9 C8 H8 119.3
C10 C9 C8 117.6(3)
C10 C9 C12 121.3(3)
C8 C9 C12 121.1(3)
C9 C10 C11 122.0(3)
C9 C10 H10 119.0
C11 C10 H10 119.0
C10 C11 C6 119.7(3)
C10 C11 H11 120.2
C6 C11 H11 120.2
C9 C12 H12A 109.5
C9 C12 H12B 109.5
H12A C12 H12B 109.5
C9 C12 H12C 109.5
H12A C12 H12C 109.5
H12B C12 H12C 109.5
C13 N4 C18 130.5(3)
C13 N4 H4N 113(3)
C18 N4 H4N 115(3)
C14 N5 C13 119.1(3)
O4 N6 O3 121.8(3)
O4 N6 C17 118.5(3)
O3 N6 C17 119.7(3)
N4 C13 N5 118.2(3)
N4 C13 C17 122.4(3)
N5 C13 C17 119.4(3)
N5 C14 C15 124.3(4)
N5 C14 H14 117.9
C15 C14 H14 117.9
C16 C15 C14 117.9(4)
C16 C15 H15 121.1
C14 C15 H15 121.1
C15 C16 C17 119.4(4)
C15 C16 H16 120.3
C17 C16 H16 120.3
C16 C17 C13 119.9(4)
C16 C17 N6 117.6(3)
C13 C17 N6 122.4(3)
C19 C18 C23 119.6(3)
C19 C18 N4 115.8(3)
C23 C18 N4 124.6(3)
C20 C19 C18 120.0(3)
C20 C19 H19 120.0
C18 C19 H19 120.0
C19 C20 C21 121.8(3)
C19 C20 H20 119.1
C21 C20 H20 119.1
C22 C21 C20 117.2(3)
C22 C21 C24 121.4(3)
C20 C21 C24 121.4(3)
C21 C22 C23 122.3(3)
C21 C22 H22 118.9
C23 C22 H22 118.9
C22 C23 C18 119.1(3)
C22 C23 H23 120.4
C18 C23 H23 120.4
C21 C24 H24A 109.5
C21 C24 H24B 109.5
H24A C24 H24B 109.5
C21 C24 H24C 109.5
H24A C24 H24C 109.5
H24B C24 H24C 109.5
C25 N7 C30 132.1(3)
C25 N7 H7N 114(3)
C30 N7 H7N 114(3)
C26 N8 C25 118.5(3)
O6 N9 O5 122.0(3)
O6 N9 C29 118.6(3)
O5 N9 C29 119.5(3)
N7 C25 N8 118.0(3)
N7 C25 C29 122.6(3)
N8 C25 C29 119.4(3)
N8 C26 C27 124.7(3)
N8 C26 H26 117.7
C27 C26 H26 117.7
C28 C27 C26 117.6(3)
C28 C27 H27 121.2
C26 C27 H27 121.2
C27 C28 C29 119.4(3)
C27 C28 H28 120.3
C29 C28 H28 120.3
C28 C29 C25 120.3(3)
C28 C29 N9 117.6(3)
C25 C29 N9 122.0(3)
C31 C30 C35 118.6(3)
C31 C30 N7 115.3(3)
C35 C30 N7 126.1(3)
C32 C31 C30 120.8(3)
C32 C31 H31 119.6
C30 C31 H31 119.6
C31 C32 C33 121.5(3)
C31 C32 H32 119.3
C33 C32 H32 119.3
C34 C33 C32 117.4(3)
C34 C33 C36 121.3(3)
C32 C33 C36 121.3(3)
C33 C34 C35 122.0(3)
C33 C34 H34 119.0
C35 C34 H34 119.0
C30 C35 C34 119.7(3)
C30 C35 H35 120.2
C34 C35 H35 120.2
C33 C36 H36A 109.5
C33 C36 H36B 109.5
H36A C36 H36B 109.5
C33 C36 H36C 109.5
H36A C36 H36C 109.5
H36B C36 H36C 109.5
C37 N10 C42 131.1(3)
C37 N10 H10N 118(3)
C42 N10 H10N 111(3)
C38 N11 C37 118.8(3)
O8 N12 O7 122.0(3)
O8 N12 C41 119.0(3)
O7 N12 C41 119.0(3)
N11 C37 N10 118.5(3)
N11 C37 C41 119.4(3)
N10 C37 C41 122.1(3)
N11 C38 C39 124.9(3)
N11 C38 H38 117.5
C39 C38 H38 117.5
C40 C39 C38 117.9(3)
C40 C39 H39 121.1
C38 C39 H39 121.1
C39 C40 C41 118.6(3)
C39 C40 H40 120.7
C41 C40 H40 120.7
C40 C41 C37 120.3(3)
C40 C41 N12 116.9(3)
C37 C41 N12 122.7(3)
C47 C42 C43 118.8(3)
C47 C42 N10 126.3(3)
C43 C42 N10 115.0(3)
C44 C43 C42 120.7(3)
C44 C43 H43 119.7
C42 C43 H43 119.7
C43 C44 C45 121.3(3)
C43 C44 H44 119.3
C45 C44 H44 119.3
C46 C45 C44 117.3(3)
C46 C45 C48 121.7(3)
C44 C45 C48 120.9(3)
C45 C46 C47 122.4(3)
C45 C46 H46 118.8
C47 C46 H46 118.8
C46 C47 C42 119.5(3)
C46 C47 H47 120.2
C42 C47 H47 120.2
C45 C48 H48A 109.5
C45 C48 H48B 109.5
H48A C48 H48B 109.5
C45 C48 H48C 109.5
H48A C48 H48C 109.5
H48B C48 H48C 109.5

loop_
_geom_bond_atom_site_label_1
_geom_bond_atom_site_label_2
_geom_bond_distance
O1 N3 1.249(4)
O2 N3 1.239(4)
N1 C1 1.345(4)
N1 C6 1.416(4)
N1 H1N 0.882(10)
N2 C2 1.322(5)
N2 C1 1.353(5)
N3 C5 1.442(4)
C1 C5 1.435(5)
C2 C3 1.393(5)
C2 H2 0.9500
C3 C4 1.374(5)
C3 H3 0.9500
C4 C5 1.392(4)
C4 H4 0.9500
C6 C11 1.393(5)
C6 C7 1.400(5)
C7 C8 1.384(5)
C7 H7 0.9500
C8 C9 1.397(5)
C8 H8 0.9500
C9 C10 1.391(5)
C9 C12 1.510(4)
C10 C11 1.392(5)
C10 H10 0.9500
C11 H11 0.9500
C12 H12A 0.9800
C12 H12B 0.9800
C12 H12C 0.9800
O3 N6 1.245(4)
O4 N6 1.238(4)
N4 C13 1.347(5)
N4 C18 1.421(4)
N4 H4N 0.880(10)
N5 C14 1.331(5)
N5 C13 1.349(5)
N6 C17 1.445(5)
C13 C17 1.434(5)
C14 C15 1.394(6)
C14 H14 0.9500
C15 C16 1.368(6)
C15 H15 0.9500
C16 C17 1.385(5)
C16 H16 0.9500
C18 C19 1.390(5)
C18 C23 1.396(5)
C19 C20 1.383(5)
C19 H19 0.9500
C20 C21 1.395(5)
C20 H20 0.9500
C21 C22 1.390(5)
C21 C24 1.503(4)
C22 C23 1.391(5)
C22 H22 0.9500
C23 H23 0.9500
C24 H24A 0.9800
C24 H24B 0.9800
C24 H24C 0.9800
O5 N9 1.241(4)
O6 N9 1.239(4)
N7 C25 1.351(4)
N7 C30 1.411(4)
N7 H7N 0.880(10)
N8 C26 1.339(4)
N8 C25 1.353(4)
N9 C29 1.450(4)
C25 C29 1.433(5)
C26 C27 1.394(5)
C26 H26 0.9500
C27 C28 1.375(5)
C27 H27 0.9500
C28 C29 1.380(5)
C28 H28 0.9500
C30 C31 1.393(4)
C30 C35 1.397(5)
C31 C32 1.386(5)
C31 H31 0.9500
C32 C33 1.393(5)
C32 H32 0.9500
C33 C34 1.390(4)
C33 C36 1.505(4)
C34 C35 1.398(4)
C34 H34 0.9500
C35 H35 0.9500
C36 H36A 0.9800
C36 H36B 0.9800
C36 H36C 0.9800
O7 N12 1.240(4)
O8 N12 1.234(4)
N10 C37 1.356(4)
N10 C42 1.412(4)
N10 H10N 0.888(10)
N11 C38 1.325(4)
N11 C37 1.343(4)
N12 C41 1.455(4)
C37 C41 1.432(5)
C38 C39 1.387(5)
C38 H38 0.9500
C39 C40 1.375(5)
C39 H39 0.9500
C40 C41 1.385(5)
C40 H40 0.9500
C42 C47 1.395(5)
C42 C43 1.405(5)
C43 C44 1.380(5)
C43 H43 0.9500
C44 C45 1.402(5)
C44 H44 0.9500
C45 C46 1.388(5)
C45 C48 1.510(4)
C46 C47 1.396(5)
C46 H46 0.9500
C47 H47 0.9500
C48 H48A 0.9800
C48 H48B 0.9800
C48 H48C 0.9800

loop_
_geom_hbond_atom_site_label_D
_geom_hbond_atom_site_label_H
_geom_hbond_atom_site_label_A
_geom_hbond_site_symmetry_A
_geom_hbond_distance_DH
_geom_hbond_distance_HA
_geom_hbond_distance_DA
_geom_hbond_angle_DHA
N1 H1N O1 . 0.881(19) 1.93(2) 2.632(4) 135(3)
N4 H4N O3 . 0.88(2) 1.92(3) 2.630(4) 137(4)
N7 H7N O5 . 0.88(2) 1.92(3) 2.622(4) 136(4)
N10 H10N O7 . 0.89(2) 1.96(2) 2.636(4) 132(3)
C31 H31 O1 1_654 0.95 2.50 3.444(4) 173
C28 H28 O2 1_554 0.95 2.59 3.414(4) 145
C4 H4 O6 1_556 0.95 2.55 3.440(4) 157
C7 H7 O5 1_456 0.95 2.38 3.331(4) 174
C43 H43 O3 1_554 0.95 2.49 3.436(4) 172
C40 H40 O4 1_454 0.95 2.64 3.489(5) 149
C19 H19 O7 1_556 0.95 2.42 3.364(4) 176
C16 H16 O8 1_656 0.95 2.52 3.398(4) 153
N3 O3 Cg(N5,C13--C17) 2_647 1.239(4) 3.551(3) 3.449(3) 75.19(17)
N6 O4 Cg(N2,C1--C5) 2_657 1.238(4) 3.463(3) 3.469(3) 79.99(18)
C36 H36C Cg(C42--C47) 2_746 0.98 2.72 3.698(4) 174
C48 H48B Cg(C30--C35) 2_756 0.98 2.95 3.868(4) 156

loop_
_geom_torsion_atom_site_label_1
_geom_torsion_atom_site_label_2
_geom_torsion_atom_site_label_3
_geom_torsion_atom_site_label_4
_geom_torsion
C6 N1 C1 N2 0.1(6)
C6 N1 C1 C5 -179.8(3)
C2 N2 C1 N1 -179.9(3)
C2 N2 C1 C5 -0.1(5)
C1 N2 C2 C3 -0.2(6)
N2 C2 C3 C4 0.2(6)
C2 C3 C4 C5 0.2(6)
C3 C4 C5 C1 -0.5(6)
C3 C4 C5 N3 176.5(3)
N1 C1 C5 C4 -179.7(3)
N2 C1 C5 C4 0.4(5)
N1 C1 C5 N3 3.5(6)
N2 C1 C5 N3 -176.4(3)
O2 N3 C5 C4 4.3(5)
O1 N3 C5 C4 -175.0(3)
O2 N3 C5 C1 -178.8(3)
O1 N3 C5 C1 1.9(5)
C1 N1 C6 C11 -25.8(7)
C1 N1 C6 C7 157.6(4)
C11 C6 C7 C8 0.6(6)
N1 C6 C7 C8 177.5(3)
C6 C7 C8 C9 -0.2(6)
C7 C8 C9 C10 -0.1(5)
C7 C8 C9 C12 179.0(3)
C8 C9 C10 C11 0.0(5)
C12 C9 C10 C11 -179.2(3)
C9 C10 C11 C6 0.5(6)
C7 C6 C11 C10 -0.8(5)
N1 C6 C11 C10 -177.3(3)
C18 N4 C13 N5 -2.2(6)
C18 N4 C13 C17 176.0(3)
C14 N5 C13 N4 179.0(3)
C14 N5 C13 C17 0.7(6)
C13 N5 C14 C15 -0.2(6)
N5 C14 C15 C16 0.5(6)
C14 C15 C16 C17 -1.4(6)
C15 C16 C17 C13 1.9(6)
C15 C16 C17 N6 -176.8(4)
N4 C13 C17 C16 -179.8(3)
N5 C13 C17 C16 -1.6(6)
N4 C13 C17 N6 -1.2(6)
N5 C13 C17 N6 177.0(3)
O4 N6 C17 C16 0.6(5)
O3 N6 C17 C16 179.9(3)
O4 N6 C17 C13 -178.0(3)
O3 N6 C17 C13 1.3(5)
C13 N4 C18 C19 -153.3(4)
C13 N4 C18 C23 29.0(6)
C23 C18 C19 C20 -0.3(6)
N4 C18 C19 C20 -178.1(3)
C18 C19 C20 C21 -1.0(6)
C19 C20 C21 C22 1.5(5)
C19 C20 C21 C24 -177.6(3)
C20 C21 C22 C23 -0.6(5)
C24 C21 C22 C23 178.5(3)
C21 C22 C23 C18 -0.6(5)
C19 C18 C23 C22 1.1(5)
N4 C18 C23 C22 178.7(3)
C30 N7 C25 N8 6.6(6)
C30 N7 C25 C29 -173.1(3)
C26 N8 C25 N7 178.8(3)
C26 N8 C25 C29 -1.4(5)
C25 N8 C26 C27 -1.0(6)
N8 C26 C27 C28 2.3(6)
C26 C27 C28 C29 -1.3(6)
C27 C28 C29 C25 -1.0(6)
C27 C28 C29 N9 177.6(4)
N7 C25 C29 C28 -177.9(4)
N8 C25 C29 C28 2.4(6)
N7 C25 C29 N9 3.7(6)
N8 C25 C29 N9 -176.1(3)
O6 N9 C29 C28 0.0(5)
O5 N9 C29 C28 -178.8(4)
O6 N9 C29 C25 178.5(3)
O5 N9 C29 C25 -0.3(5)
C25 N7 C30 C31 169.7(4)
C25 N7 C30 C35 -9.7(6)
C35 C30 C31 C32 0.0(5)
N7 C30 C31 C32 -179.5(3)
C30 C31 C32 C33 1.3(6)
C31 C32 C33 C34 -1.7(5)
C31 C32 C33 C36 177.7(3)
C32 C33 C34 C35 0.9(5)
C36 C33 C34 C35 -178.5(3)
C31 C30 C35 C34 -0.8(5)
N7 C30 C35 C34 178.7(3)
C33 C34 C35 C30 0.3(5)
C38 N11 C37 N10 -176.4(4)
C38 N11 C37 C41 3.6(6)
C42 N10 C37 N11 0.9(6)
C42 N10 C37 C41 -179.1(4)
C37 N11 C38 C39 -1.0(6)
N11 C38 C39 C40 -1.2(6)
C38 C39 C40 C41 0.6(6)
C39 C40 C41 C37 2.1(6)
C39 C40 C41 N12 -176.3(3)
N11 C37 C41 C40 -4.2(6)
N10 C37 C41 C40 175.8(3)
N11 C37 C41 N12 174.0(3)
N10 C37 C41 N12 -6.0(6)
O8 N12 C41 C40 -2.9(5)
O7 N12 C41 C40 176.1(3)
O8 N12 C41 C37 178.8(3)
O7 N12 C41 C37 -2.1(5)
C37 N10 C42 C47 3.7(7)
C37 N10 C42 C43 -176.3(4)
C47 C42 C43 C44 -0.7(6)
N10 C42 C43 C44 179.3(3)
C42 C43 C44 C45 0.2(6)
C43 C44 C45 C46 0.4(5)
C43 C44 C45 C48 -178.2(3)
C44 C45 C46 C47 -0.5(5)
C48 C45 C46 C47 178.0(3)
C45 C46 C47 C42 0.0(6)
C43 C42 C47 C46 0.6(5)
N10 C42 C47 C46 -179.3(4)
